data_4037556
loop_
_publ_author_name
'Chithanna, Sivanna'
'Yang, Ding-Yah'

_publ_section_title
;
 Multicomponent Synthesis of 1,3-Diketone-Linked N-Substituted Pyrroles,
 Pyrrolo[1,2- a]pyrazines, Pyrrolo[1,4]diazepines, and
 Pyrrolo[1,4]diazocines.
;
_journal_issue 3
_journal_name_full 'The Journal of organic chemistry'
_journal_page_first 1339
_journal_page_last 1347
_journal_paper_doi 10.1021/acs.joc.8b02819
_journal_volume 84
_journal_year 2019
_chemical_formula_moiety 'C16 H20 N2 O2'
_chemical_formula_sum 'C16 H20 N2 O2'
_chemical_formula_weight 272.34
_space_group_crystal_system triclinic
_space_group_IT_number 2
_space_group_name_Hall '-P 1'
_space_group_name_H-M_alt 'P -1'
_atom_sites_solution_hydrogens mixed
_audit_creation_method SHELXL-2014/7
_cell_angle_alpha 102.597(3)
_cell_angle_beta 109.073(3)
_cell_angle_gamma 105.449(3)
_cell_formula_units_Z 2
_cell_length_a 8.2655(7)
_cell_length_b 9.2448(8)
_cell_length_c 10.7843(9)
_cell_measurement_reflns_used 9268
_cell_measurement_temperature 150(2)
_cell_measurement_theta_max 26.392
_cell_measurement_theta_min 2.960
_cell_volume 707.31(11)
_computing_cell_refinement 'SAINT V7.34A (Bruker AXS, 2006)'
_computing_data_collection 'APEX2 (Bruker AXS, 2010)'
_computing_data_reduction 'SAINT V7.34A (Bruker AXS, 2006)'
_computing_structure_refinement 'SHELXL-2014/7 (Sheldrick, 2014)'
_computing_structure_solution 'SHELXL-2014/7 (Sheldrick, 2014)'
_diffrn_ambient_temperature 150(2)
_diffrn_measured_fraction_theta_full 0.997
_diffrn_measured_fraction_theta_max 0.995
_diffrn_measurement_device_type 'Bruker APEX-II CCD'
_diffrn_measurement_method '\f and \w scans'
_diffrn_radiation_probe x-ray
_diffrn_radiation_type MoK\a
_diffrn_radiation_wavelength 0.71073
_diffrn_reflns_av_R_equivalents 0.0373
_diffrn_reflns_av_unetI/netI 0.0274
_diffrn_reflns_Laue_measured_fraction_full 0.997
_diffrn_reflns_Laue_measured_fraction_max 0.995
_diffrn_reflns_limit_h_max 10
_diffrn_reflns_limit_h_min -10
_diffrn_reflns_limit_k_max 11
_diffrn_reflns_limit_k_min -11
_diffrn_reflns_limit_l_max 13
_diffrn_reflns_limit_l_min -13
_diffrn_reflns_number 14035
_diffrn_reflns_point_group_measured_fraction_full 0.997
_diffrn_reflns_point_group_measured_fraction_max 0.995
_diffrn_reflns_theta_full 25.242
_diffrn_reflns_theta_max 26.391
_diffrn_reflns_theta_min 3.442
_exptl_absorpt_coefficient_mu 0.085
_exptl_absorpt_correction_T_max 0.9281
_exptl_absorpt_correction_T_min 0.8865
_exptl_absorpt_correction_type multi-scan
_exptl_absorpt_process_details 'SADABS V2012/1 (Bruker AXS Inc.)'
_exptl_crystal_density_diffrn 1.279
_exptl_crystal_description parallelepiped
_exptl_crystal_F_000 292
_exptl_crystal_size_max 0.400
_exptl_crystal_size_mid 0.330
_exptl_crystal_size_min 0.250
_refine_diff_density_max 0.314
_refine_diff_density_min -0.202
_refine_diff_density_rms 0.043
_refine_ls_extinction_coef 0.067(7)
_refine_ls_extinction_expression Fc^*^=kFc[1+0.001xFc^2^\l^3^/sin(2\q)]^-1/4^
_refine_ls_extinction_method 'SHELXL-2014/7 (Sheldrick 2014'
_refine_ls_goodness_of_fit_ref 0.968
_refine_ls_hydrogen_treatment mixed
_refine_ls_matrix_type full
_refine_ls_number_parameters 186
_refine_ls_number_reflns 2902
_refine_ls_number_restraints 0
_refine_ls_restrained_S_all 0.968
_refine_ls_R_factor_all 0.0407
_refine_ls_R_factor_gt 0.0362
_refine_ls_shift/su_max 0.000
_refine_ls_shift/su_mean 0.000
_refine_ls_structure_factor_coef Fsqd
_refine_ls_weighting_details 'w=1/[\s^2^(Fo^2^)+(0.0565P)^2^+0.2829P] where P=(Fo^2^+2Fc^2^)/3'
_refine_ls_weighting_scheme calc
_refine_ls_wR_factor_gt 0.0976
_refine_ls_wR_factor_ref 0.1022
_reflns_Friedel_coverage 0.000
_reflns_number_gt 2616
_reflns_number_total 2902
_reflns_threshold_expression 'I > 2\s(I)'
_cod_data_source_file jo8b02819_si_002.cif
_cod_data_source_block cs171
_cod_original_cell_volume 707.32(11)
_cod_database_code 4037556
_shelx_shelxl_version_number 2014/7
_shelx_space_group_comment
;
The symmetry employed for this shelxl refinement is uniquely defined
by the following loop, which should always be used as a source of
symmetry information in preference to the above space-group names.
They are only intended as comments.
;
_shelx_estimated_absorpt_t_min 0.967
_shelx_estimated_absorpt_t_max 0.979

loop_
_space_group_symop_operation_xyz
'x, y, z'
'-x, -y, -z'

loop_
_atom_site_label
_atom_site_type_symbol
_atom_site_fract_x
_atom_site_fract_y
_atom_site_fract_z
_atom_site_U_iso_or_equiv
_atom_site_adp_type
_atom_site_occupancy
_atom_site_site_symmetry_order
_atom_site_calc_flag
_atom_site_refinement_flags_posn
_atom_site_refinement_flags_adp
O1 O 0.34782(12) 0.56085(10) -0.08939(9) 0.0285(2) Uani 1 1 d . .
O2 O 0.15219(11) 0.85693(11) 0.20328(9) 0.0272(2) Uani 1 1 d . .
N1 N 0.57725(13) 0.72995(12) 0.17340(10) 0.0188(2) Uani 1 1 d . .
H1A H 0.534(2) 0.636(2) 0.1100(17) 0.032(4) Uiso 1 1 d . .
N2 N 0.64948(13) 1.00155(12) 0.40610(10) 0.0208(2) Uani 1 1 d . .
C1 C 0.23863(16) 0.62444(13) -0.06967(12) 0.0194(2) Uani 1 1 d . .
C2 C 0.05054(16) 0.57011(13) -0.18760(12) 0.0223(3) Uani 1 1 d . .
H2A H -0.0252 0.4651 -0.1912 0.027 Uiso 1 1 calc R U
H2B H 0.0659 0.5547 -0.2763 0.027 Uiso 1 1 calc R U
C3 C -0.05568(15) 0.68202(13) -0.17893(11) 0.0188(2) Uani 1 1 d . .
C4 C -0.05305(15) 0.72492(14) -0.03303(12) 0.0217(3) Uani 1 1 d . .
H4A H -0.1075 0.8077 -0.0223 0.026 Uiso 1 1 calc R U
H4B H -0.1330 0.6295 -0.0252 0.026 Uiso 1 1 calc R U
C5 C 0.13521(15) 0.78507(13) 0.08632(11) 0.0183(2) Uani 1 1 d . .
C6 C 0.28120(15) 0.74315(13) 0.05926(11) 0.0173(2) Uani 1 1 d . .
C7 C 0.46370(15) 0.80790(13) 0.16676(11) 0.0170(2) Uani 1 1 d . .
C8 C 0.77215(14) 0.79663(13) 0.26929(12) 0.0192(2) Uani 1 1 d . .
H8A H 0.8281 0.9059 0.2700 0.023 Uiso 1 1 calc R U
H8B H 0.8364 0.7313 0.2356 0.023 Uiso 1 1 calc R U
C9 C 0.79930(16) 0.80175(14) 0.41653(12) 0.0221(3) Uani 1 1 d . .
H9A H 0.9305 0.8619 0.4798 0.027 Uiso 1 1 calc R U
H9B H 0.7675 0.6918 0.4195 0.027 Uiso 1 1 calc R U
C10 C 0.68050(16) 0.88026(15) 0.46819(12) 0.0238(3) Uani 1 1 d . .
H10A H 0.5605 0.7975 0.4447 0.029 Uiso 1 1 calc R U
H10B H 0.7422 0.9299 0.5708 0.029 Uiso 1 1 calc R U
C11 C 0.71283(16) 1.16156(14) 0.47240(13) 0.0258(3) Uani 1 1 d . .
H11A H 0.7908 1.2159 0.5683 0.031 Uiso 1 1 calc R U
C12 C 0.64485(17) 1.23125(14) 0.37713(14) 0.0279(3) Uani 1 1 d . .
H12A H 0.6698 1.3419 0.3949 0.034 Uiso 1 1 calc R U
C13 C 0.53178(16) 1.10915(14) 0.24861(13) 0.0233(3) Uani 1 1 d . .
H13A H 0.4647 1.1217 0.1641 0.028 Uiso 1 1 calc R U
C14 C 0.53666(14) 0.96754(13) 0.26849(11) 0.0185(2) Uani 1 1 d . .
C15 C -0.25500(17) 0.59685(16) -0.28753(13) 0.0304(3) Uani 1 1 d . .
H15A H -0.3125 0.5001 -0.2706 0.046 Uiso 1 1 calc R U
H15B H -0.3235 0.6677 -0.2804 0.046 Uiso 1 1 calc R U
H15C H -0.2563 0.5683 -0.3810 0.046 Uiso 1 1 calc R U
C16 C 0.03379(17) 0.83293(14) -0.20545(13) 0.0246(3) Uani 1 1 d . .
H16A H 0.1612 0.8875 -0.1361 0.037 Uiso 1 1 calc R U
H16B H 0.0324 0.8043 -0.2989 0.037 Uiso 1 1 calc R U
H16C H -0.0348 0.9037 -0.1983 0.037 Uiso 1 1 calc R U

loop_
_atom_site_aniso_label
_atom_site_aniso_U_11
_atom_site_aniso_U_22
_atom_site_aniso_U_33
_atom_site_aniso_U_23
_atom_site_aniso_U_13
_atom_site_aniso_U_12
O1 0.0324(5) 0.0262(5) 0.0236(5) 0.0005(4) 0.0055(4) 0.0198(4)
O2 0.0229(4) 0.0370(5) 0.0188(4) 0.0025(4) 0.0091(3) 0.0114(4)
N1 0.0188(5) 0.0173(5) 0.0178(5) 0.0023(4) 0.0053(4) 0.0083(4)
N2 0.0178(5) 0.0227(5) 0.0183(5) 0.0011(4) 0.0056(4) 0.0089(4)
C1 0.0237(6) 0.0153(5) 0.0186(5) 0.0059(4) 0.0061(4) 0.0091(4)
C2 0.0260(6) 0.0174(5) 0.0179(6) 0.0028(4) 0.0030(5) 0.0096(5)
C3 0.0190(5) 0.0188(5) 0.0162(5) 0.0055(4) 0.0040(4) 0.0078(4)
C4 0.0168(5) 0.0278(6) 0.0198(6) 0.0081(5) 0.0068(5) 0.0076(5)
C5 0.0192(5) 0.0187(5) 0.0176(5) 0.0071(4) 0.0075(4) 0.0068(4)
C6 0.0185(5) 0.0164(5) 0.0161(5) 0.0053(4) 0.0053(4) 0.0074(4)
C7 0.0191(5) 0.0174(5) 0.0165(5) 0.0061(4) 0.0086(4) 0.0076(4)
C8 0.0151(5) 0.0202(5) 0.0230(6) 0.0057(4) 0.0082(4) 0.0081(4)
C9 0.0192(5) 0.0240(6) 0.0232(6) 0.0090(5) 0.0064(4) 0.0100(5)
C10 0.0237(6) 0.0317(6) 0.0182(6) 0.0089(5) 0.0087(5) 0.0126(5)
C11 0.0172(5) 0.0242(6) 0.0259(6) -0.0054(5) 0.0066(5) 0.0061(5)
C12 0.0236(6) 0.0175(6) 0.0395(7) 0.0008(5) 0.0147(5) 0.0076(5)
C13 0.0222(6) 0.0207(6) 0.0288(6) 0.0070(5) 0.0109(5) 0.0111(5)
C14 0.0151(5) 0.0199(6) 0.0190(5) 0.0038(4) 0.0059(4) 0.0077(4)
C15 0.0236(6) 0.0323(7) 0.0239(6) 0.0044(5) 0.0002(5) 0.0091(5)
C16 0.0301(6) 0.0246(6) 0.0243(6) 0.0135(5) 0.0111(5) 0.0136(5)

loop_
_atom_type_symbol
_atom_type_description
_atom_type_scat_dispersion_real
_atom_type_scat_dispersion_imag
_atom_type_scat_source
C C 0.0033 0.0016 'International Tables Vol C Tables 4.2.6.8 and 6.1.1.4'
H H 0.0000 0.0000 'International Tables Vol C Tables 4.2.6.8 and 6.1.1.4'
N N 0.0061 0.0033 'International Tables Vol C Tables 4.2.6.8 and 6.1.1.4'
O O 0.0106 0.0060 'International Tables Vol C Tables 4.2.6.8 and 6.1.1.4'

loop_
_geom_angle_atom_site_label_1
_geom_angle_atom_site_label_2
_geom_angle_atom_site_label_3
_geom_angle
C7 N1 C8 124.44(10)
C7 N1 H1A 116.5(10)
C8 N1 H1A 118.7(10)
C11 N2 C14 108.71(10)
C11 N2 C10 127.25(10)
C14 N2 C10 123.88(10)
O1 C1 C6 123.38(10)
O1 C1 C2 117.67(10)
C6 C1 C2 118.94(10)
C1 C2 C3 115.97(9)
C1 C2 H2A 108.3
C3 C2 H2A 108.3
C1 C2 H2B 108.3
C3 C2 H2B 108.3
H2A C2 H2B 107.4
C16 C3 C15 109.38(10)
C16 C3 C4 110.00(9)
C15 C3 C4 109.59(10)
C16 C3 C2 110.53(10)
C15 C3 C2 109.58(9)
C4 C3 C2 107.74(9)
C5 C4 C3 115.55(9)
C5 C4 H4A 108.4
C3 C4 H4A 108.4
C5 C4 H4B 108.4
C3 C4 H4B 108.4
H4A C4 H4B 107.5
O2 C5 C6 123.46(10)
O2 C5 C4 117.87(10)
C6 C5 C4 118.45(10)
C7 C6 C1 119.82(10)
C7 C6 C5 119.78(10)
C1 C6 C5 120.08(10)
N1 C7 C6 121.54(10)
N1 C7 C14 116.93(10)
C6 C7 C14 121.41(9)
N1 C8 C9 112.18(9)
N1 C8 H8A 109.2
C9 C8 H8A 109.2
N1 C8 H8B 109.2
C9 C8 H8B 109.2
H8A C8 H8B 107.9
C8 C9 C10 112.15(9)
C8 C9 H9A 109.2
C10 C9 H9A 109.2
C8 C9 H9B 109.2
C10 C9 H9B 109.2
H9A C9 H9B 107.9
N2 C10 C9 111.86(9)
N2 C10 H10A 109.2
C9 C10 H10A 109.2
N2 C10 H10B 109.2
C9 C10 H10B 109.2
H10A C10 H10B 107.9
C12 C11 N2 108.49(11)
C12 C11 H11A 125.8
N2 C11 H11A 125.8
C11 C12 C13 107.67(11)
C11 C12 H12A 126.2
C13 C12 H12A 126.2
C14 C13 C12 107.07(11)
C14 C13 H13A 126.5
C12 C13 H13A 126.5
N2 C14 C13 108.03(10)
N2 C14 C7 121.63(10)
C13 C14 C7 129.80(11)
C3 C15 H15A 109.5
C3 C15 H15B 109.5
H15A C15 H15B 109.5
C3 C15 H15C 109.5
H15A C15 H15C 109.5
H15B C15 H15C 109.5
C3 C16 H16A 109.5
C3 C16 H16B 109.5
H16A C16 H16B 109.5
C3 C16 H16C 109.5
H16A C16 H16C 109.5
H16B C16 H16C 109.5

loop_
_geom_bond_atom_site_label_1
_geom_bond_atom_site_label_2
_geom_bond_distance
O1 C1 1.2486(14)
O2 C5 1.2333(14)
N1 C7 1.3207(14)
N1 C8 1.4658(14)
N1 H1A 0.874(17)
N2 C11 1.3620(15)
N2 C14 1.3809(14)
N2 C10 1.4628(15)
C1 C6 1.4389(15)
C1 C2 1.5165(15)
C2 C3 1.5314(15)
C2 H2A 0.9900
C2 H2B 0.9900
C3 C16 1.5290(16)
C3 C15 1.5334(16)
C3 C4 1.5279(15)
C4 C5 1.5183(15)
C4 H4A 0.9900
C4 H4B 0.9900
C5 C6 1.4564(15)
C6 C7 1.4322(15)
C7 C14 1.4603(15)
C8 C9 1.5175(16)
C8 H8A 0.9900
C8 H8B 0.9900
C9 C10 1.5370(16)
C9 H9A 0.9900
C9 H9B 0.9900
C10 H10A 0.9900
C10 H10B 0.9900
C11 C12 1.3750(19)
C11 H11A 0.9500
C12 C13 1.4063(17)
C12 H12A 0.9500
C13 C14 1.3807(16)
C13 H13A 0.9500
C15 H15A 0.9800
C15 H15B 0.9800
C15 H15C 0.9800
C16 H16A 0.9800
C16 H16B 0.9800
C16 H16C 0.9800
